data_2221905
loop_
_publ_author_name
'Huang, Yumin'
'Wei, Siping'
'Wang, Zhen'
'Mao, Zhihua'
'Su, Xiaoyu'

_publ_section_title
;5-Benzyl-2-phenyl-6,8-dihydro-5<i>H</i>-1,2,4-triazolo[3,4-<i>c</i>][1,4]oxazin-2-ium
 hexafluoridophosphate
;
_journal_coeditor_code BG2257
_journal_issue 6
_journal_name_full 'Acta Crystallographica Section E'
_journal_page_first o1328
_journal_paper_doi 10.1107/S1600536809018005
_journal_volume 65
_journal_year 2009
_chemical_formula_iupac 'C18 H18 N3 O +, F6 P -'
_chemical_formula_moiety 'C18 H18 N3 O +, F6 P -'
_chemical_formula_sum 'C18 H18 F6 N3 O P'
_chemical_formula_weight 437.32
_chemical_name_common triazolium
_chemical_name_systematic
;
5-Benzyl-2-phenyl-6,8-dihydro-5<i>H</i>-1,2,4-
triazolo[3,4-<i>c</i>][1,4]oxazin-2-ium hexafluoridophosphate
;
_space_group_IT_number 4
_symmetry_cell_setting monoclinic
_symmetry_space_group_name_Hall 'P 2yb'
_symmetry_space_group_name_H-M 'P 1 21 1'
_atom_sites_solution_hydrogens geom
_atom_sites_solution_primary direct
_atom_sites_solution_secondary difmap
_cell_angle_alpha 90.00
_cell_angle_beta 118.678(2)
_cell_angle_gamma 90.00
_cell_formula_units_Z 2
_cell_length_a 11.4054(13)
_cell_length_b 8.1243(9)
_cell_length_c 11.8593(14)
_cell_measurement_reflns_used 3172
_cell_measurement_temperature 297(2)
_cell_measurement_theta_max 26.013
_cell_measurement_theta_min 3.078
_cell_volume 964.09(19)
_computing_cell_refinement 'SAINT (Siemens, 1996)'
_computing_data_collection 'SMART (Siemens, 1996)'
_computing_data_reduction 'SAINT (Siemens, 1996)'
_computing_molecular_graphics 'SHELXTL (Sheldrick, 2008)'
_computing_publication_material 'SHELXTL (Sheldrick, 2008)'
_computing_structure_refinement 'SHELXL97 (Sheldrick, 2008)'
_computing_structure_solution 'SHELXS97 (Sheldrick, 2008)'
_diffrn_ambient_temperature 297(2)
_diffrn_measured_fraction_theta_full 0.994
_diffrn_measured_fraction_theta_max 0.994
_diffrn_measurement_device_type 'Bruker SMART CCD area-detector'
_diffrn_measurement_method '\f and \w'
_diffrn_radiation_monochromator graphite
_diffrn_radiation_type MoK\a
_diffrn_radiation_wavelength 0.71073
_diffrn_reflns_av_R_equivalents 0.0224
_diffrn_reflns_av_sigmaI/netI 0.0241
_diffrn_reflns_limit_h_max 13
_diffrn_reflns_limit_h_min -14
_diffrn_reflns_limit_k_max 10
_diffrn_reflns_limit_k_min -9
_diffrn_reflns_limit_l_max 14
_diffrn_reflns_limit_l_min -12
_diffrn_reflns_number 5505
_diffrn_reflns_theta_full 26.01
_diffrn_reflns_theta_max 26.01
_diffrn_reflns_theta_min 1.96
_exptl_absorpt_coefficient_mu 0.213
_exptl_absorpt_correction_T_max 0.93
_exptl_absorpt_correction_T_min 0.89
_exptl_absorpt_correction_type multi-scan
_exptl_absorpt_process_details '(SADABS; Sheldrick, 1996)'
_exptl_crystal_colour colourless
_exptl_crystal_density_diffrn 1.506
_exptl_crystal_density_method 'not measured'
_exptl_crystal_description parallelepiped
_exptl_crystal_F_000 448
_exptl_crystal_size_max 0.53
_exptl_crystal_size_mid 0.42
_exptl_crystal_size_min 0.32
_refine_diff_density_max 0.200
_refine_diff_density_min -0.204
_refine_ls_abs_structure_details 'Flack (1983), 1368 Friedel pairs'
_refine_ls_abs_structure_Flack 0.01(10)
_refine_ls_extinction_coef 0.019(3)
_refine_ls_extinction_expression Fc^*^=kFc[1+0.001xFc^2^\l^3^/sin(2\q)]^-1/4^
_refine_ls_extinction_method 'SHELXL97 (Sheldrick, 2008)'
_refine_ls_goodness_of_fit_ref 1.106
_refine_ls_hydrogen_treatment constr
_refine_ls_matrix_type full
_refine_ls_number_parameters 318
_refine_ls_number_reflns 3406
_refine_ls_number_restraints 31
_refine_ls_restrained_S_all 1.114
_refine_ls_R_factor_all 0.0449
_refine_ls_R_factor_gt 0.0390
_refine_ls_shift/su_max 0.009
_refine_ls_shift/su_mean 0.001
_refine_ls_structure_factor_coef Fsqd
_refine_ls_weighting_details 'calc w=1/[\s^2^(Fo^2^)+(0.075P)^2^] where P=(Fo^2^+2Fc^2^)/3'
_refine_ls_weighting_scheme calc
_refine_ls_wR_factor_gt 0.1059
_refine_ls_wR_factor_ref 0.1142
_reflns_number_gt 2984
_reflns_number_total 3406
_reflns_threshold_expression I>2\s(I)
_cod_data_source_file bg2257.cif
_cod_data_source_block I
_cod_original_sg_symbol_H-M 'P 21'
_cod_database_code 2221905
_cod_database_fobs_code 2221905

loop_
_symmetry_equiv_pos_as_xyz
'x, y, z'
'-x, y+1/2, -z'

loop_
_atom_site_type_symbol
_atom_site_label
_atom_site_fract_x
_atom_site_fract_y
_atom_site_fract_z
_atom_site_U_iso_or_equiv
_atom_site_adp_type
_atom_site_calc_flag
_atom_site_refinement_flags
_atom_site_occupancy
_atom_site_disorder_assembly
_atom_site_disorder_group
P P1 0.79225(6) 0.03833(8) 0.45453(6) 0.0488(2) Uani d D 1 . .
O O1 0.67186(18) 0.5581(3) 0.70365(16) 0.0669(5) Uani d . 1 . .
N N1 0.69585(16) 0.5547(3) 0.34299(15) 0.0428(4) Uani d . 1 . .
N N2 0.59091(18) 0.5715(3) 0.36766(18) 0.0514(5) Uani d . 1 . .
N N3 0.77918(16) 0.5257(3) 0.54549(15) 0.0422(4) Uani d . 1 . .
C C1 0.5666(3) 0.6481(4) 0.1230(3) 0.0637(7) Uani d . 1 . .
H H1A 0.5131 0.7093 0.1469 0.076 Uiso calc R 1 . .
C C2 0.5404(3) 0.6440(5) -0.0031(3) 0.0788(9) Uani d . 1 . .
H H2B 0.4675 0.7013 -0.0654 0.095 Uiso calc R 1 . .
C C3 0.6212(3) 0.5557(5) -0.0376(3) 0.0707(8) Uani d . 1 . .
H H3A 0.6023 0.5529 -0.1231 0.085 Uiso calc R 1 . .
C C4 0.7283(3) 0.4729(5) 0.0528(3) 0.0734(9) Uani d . 1 . .
H H4A 0.7841 0.4162 0.0293 0.088 Uiso calc R 1 . .
C C5 0.7556(3) 0.4719(4) 0.1800(3) 0.0636(7) Uani d . 1 . .
H H5A 0.8279 0.4132 0.2418 0.076 Uiso calc R 1 . .
C C6 0.6733(2) 0.5598(3) 0.2126(2) 0.0464(5) Uani d . 1 . .
C C7 0.8076(2) 0.5279(4) 0.44951(19) 0.0435(5) Uani d . 1 . .
H H7A 0.8917 0.5132 0.4564 0.052 Uiso calc R 1 . .
C C8 0.6451(2) 0.5535(4) 0.4908(2) 0.0486(5) Uani d . 1 . .
C C9 0.5763(3) 0.5573(6) 0.5721(2) 0.0713(9) Uani d . 1 . .
H H9A 0.5209 0.6550 0.5519 0.086 Uiso calc R 1 . .
H H9B 0.5190 0.4616 0.5533 0.086 Uiso calc R 1 . .
C C10 0.7696(3) 0.4335(4) 0.7317(2) 0.0579(7) Uani d . 1 . .
H H10A 0.7261 0.3313 0.6908 0.069 Uiso calc R 1 . .
H H10B 0.8187 0.4152 0.8237 0.069 Uiso calc R 1 . .
C C11 0.8654(2) 0.4849(3) 0.6834(2) 0.0447(5) Uani d . 1 . .
H H11A 0.9229 0.3914 0.6904 0.054 Uiso calc R 1 . .
C C12 0.9534(3) 0.6333(3) 0.7548(2) 0.0531(6) Uani d . 1 . .
H H12A 1.0050 0.6667 0.7133 0.064 Uiso calc R 1 . .
H H12B 0.8971 0.7250 0.7510 0.064 Uiso calc R 1 . .
C C13 1.0474(2) 0.5901(3) 0.8942(2) 0.0514(6) Uani d . 1 . .
C C14 1.1674(3) 0.5140(4) 0.9300(3) 0.0677(8) Uani d . 1 . .
H H14A 1.1937 0.4904 0.8686 0.081 Uiso calc R 1 . .
C C15 1.2500(3) 0.4720(5) 1.0580(4) 0.0796(9) Uani d . 1 . .
H H15A 1.3321 0.4225 1.0819 0.095 Uiso calc R 1 . .
C C16 1.2119(3) 0.5024(4) 1.1490(3) 0.0794(10) Uani d . 1 . .
H H16A 1.2674 0.4726 1.2341 0.095 Uiso calc R 1 . .
C C17 1.0925(3) 0.5766(4) 1.1146(3) 0.0710(8) Uani d . 1 . .
H H17A 1.0662 0.5973 1.1764 0.085 Uiso calc R 1 . .
C C18 1.0103(3) 0.6211(4) 0.9885(3) 0.0590(7) Uani d . 1 . .
H H18A 0.9292 0.6726 0.9660 0.071 Uiso calc R 1 . .
F F1 0.7113(5) 0.1769(5) 0.4784(7) 0.105(2) Uani d PD 0.678(8) A 1
F F2 0.7470(6) -0.0824(7) 0.5298(6) 0.115(2) Uani d PD 0.678(8) A 1
F F3 0.8763(5) -0.0945(6) 0.4304(8) 0.118(3) Uani d PD 0.678(8) A 1
F F4 0.8458(8) 0.1611(7) 0.3921(7) 0.126(3) Uani d PD 0.678(8) A 1
F F5 0.9187(4) 0.0816(12) 0.5876(4) 0.132(3) Uani d PD 0.678(8) A 1
F F6 0.6692(5) -0.0133(10) 0.3319(4) 0.128(2) Uani d PD 0.678(8) A 1
F F1' 0.767(2) 0.125(3) 0.5475(17) 0.214(11) Uani d PD 0.322(8) A 2
F F2' 0.6898(13) -0.0908(11) 0.433(2) 0.142(7) Uani d PD 0.322(8) A 2
F F3' 0.811(3) -0.036(4) 0.350(2) 0.280(14) Uani d PD 0.322(8) A 2
F F4' 0.8949(12) 0.1741(13) 0.476(2) 0.154(9) Uani d PD 0.322(8) A 2
F F5' 0.9061(10) -0.069(2) 0.542(2) 0.174(9) Uani d PD 0.322(8) A 2
F F6' 0.6823(13) 0.138(2) 0.3481(18) 0.192(8) Uani d PD 0.322(8) A 2

loop_
_atom_site_aniso_label
_atom_site_aniso_U_11
_atom_site_aniso_U_22
_atom_site_aniso_U_33
_atom_site_aniso_U_12
_atom_site_aniso_U_13
_atom_site_aniso_U_23
P1 0.0462(3) 0.0449(3) 0.0583(4) -0.0032(3) 0.0276(3) -0.0032(3)
O1 0.0668(10) 0.0884(15) 0.0578(10) 0.0000(12) 0.0398(9) -0.0050(11)
N1 0.0398(8) 0.0493(11) 0.0410(9) -0.0007(10) 0.0207(7) 0.0010(9)
N2 0.0407(9) 0.0657(16) 0.0500(11) 0.0068(10) 0.0234(8) 0.0035(10)
N3 0.0418(8) 0.0444(11) 0.0410(9) 0.0000(10) 0.0203(7) 0.0004(9)
C1 0.0640(16) 0.0757(19) 0.0531(15) 0.0131(15) 0.0296(14) 0.0078(13)
C2 0.0738(19) 0.104(3) 0.0513(16) 0.015(2) 0.0243(15) 0.0201(17)
C3 0.0831(18) 0.085(2) 0.0498(14) -0.002(2) 0.0368(14) 0.0091(16)
C4 0.092(2) 0.083(2) 0.0690(18) 0.0091(18) 0.0574(18) 0.0011(16)
C5 0.0673(16) 0.0746(18) 0.0560(15) 0.0157(15) 0.0353(13) 0.0103(13)
C6 0.0459(10) 0.0514(15) 0.0429(11) -0.0081(12) 0.0220(9) 0.0001(11)
C7 0.0395(10) 0.0474(13) 0.0451(11) -0.0023(11) 0.0216(9) -0.0006(10)
C8 0.0448(11) 0.0535(14) 0.0520(12) 0.0022(12) 0.0269(10) -0.0003(12)
C9 0.0583(13) 0.110(3) 0.0584(15) 0.012(2) 0.0380(13) 0.0084(19)
C10 0.0607(15) 0.0610(17) 0.0487(14) -0.0096(13) 0.0237(12) 0.0041(12)
C11 0.0463(12) 0.0444(13) 0.0402(11) 0.0020(9) 0.0182(10) 0.0008(9)
C12 0.0546(14) 0.0538(15) 0.0494(13) -0.0061(12) 0.0237(12) 0.0018(11)
C13 0.0511(13) 0.0465(14) 0.0512(13) -0.0076(10) 0.0201(11) -0.0039(10)
C14 0.0515(13) 0.071(2) 0.0762(18) -0.0059(14) 0.0270(13) -0.0082(15)
C15 0.0495(15) 0.072(2) 0.091(2) -0.0005(15) 0.0126(15) 0.0044(17)
C16 0.079(2) 0.064(2) 0.0590(17) -0.0103(16) 0.0041(16) 0.0011(14)
C17 0.092(2) 0.064(2) 0.0467(14) -0.0145(16) 0.0250(14) -0.0090(13)
C18 0.0632(15) 0.0567(16) 0.0523(14) -0.0026(13) 0.0240(13) -0.0087(12)
F1 0.084(3) 0.054(2) 0.219(7) -0.0148(17) 0.107(4) -0.037(3)
F2 0.125(4) 0.104(4) 0.137(4) -0.005(3) 0.081(3) 0.047(3)
F3 0.079(3) 0.072(3) 0.216(7) 0.009(2) 0.083(4) -0.037(4)
F4 0.190(7) 0.091(4) 0.167(5) -0.017(4) 0.143(5) 0.023(4)
F5 0.076(2) 0.214(8) 0.081(2) -0.029(4) 0.0164(18) -0.037(3)
F6 0.098(3) 0.163(6) 0.073(2) -0.015(3) 0.002(2) -0.033(3)
F1' 0.30(2) 0.26(2) 0.156(13) -0.078(17) 0.172(16) -0.120(13)
F2' 0.100(8) 0.052(5) 0.33(2) -0.035(5) 0.145(12) -0.062(10)
F3' 0.34(3) 0.40(4) 0.237(19) -0.08(2) 0.24(2) -0.16(2)
F4' 0.072(6) 0.075(6) 0.34(3) -0.024(5) 0.120(12) -0.059(12)
F5' 0.085(6) 0.148(13) 0.218(16) 0.027(8) 0.015(9) 0.130(13)
F6' 0.119(9) 0.163(14) 0.181(14) 0.025(10) -0.017(9) 0.086(12)

loop_
_atom_type_symbol
_atom_type_description
_atom_type_scat_dispersion_real
_atom_type_scat_dispersion_imag
_atom_type_scat_source
C C 0.0033 0.0016 'International Tables Vol C Tables 4.2.6.8 and 6.1.1.4'
H H 0.0000 0.0000 'International Tables Vol C Tables 4.2.6.8 and 6.1.1.4'
N N 0.0061 0.0033 'International Tables Vol C Tables 4.2.6.8 and 6.1.1.4'
O O 0.0106 0.0060 'International Tables Vol C Tables 4.2.6.8 and 6.1.1.4'
F F 0.0171 0.0103 'International Tables Vol C Tables 4.2.6.8 and 6.1.1.4'
P P 0.1023 0.0942 'International Tables Vol C Tables 4.2.6.8 and 6.1.1.4'

loop_
_geom_angle_atom_site_label_1
_geom_angle_atom_site_label_2
_geom_angle_atom_site_label_3
_geom_angle_site_symmetry_1
_geom_angle_site_symmetry_3
_geom_angle
_geom_angle_publ_flag
F1' P1 F2' . . 92.7(10) ?
F1' P1 F5' . . 100.2(14) ?
F2' P1 F5' . . 93.2(9) ?
F1' P1 F3' . . 174.1(17) ?
F2' P1 F3' . . 89.3(11) ?
F5' P1 F3' . . 85.2(12) ?
F1' P1 F6' . . 89.4(11) ?
F2' P1 F6' . . 88.0(9) ?
F5' P1 F6' . . 170.3(13) ?
F3' P1 F6' . . 85.1(15) ?
F1' P1 F4' . . 86.6(10) ?
F2' P1 F4' . . 178.6(6) ?
F5' P1 F4' . . 88.1(7) ?
F3' P1 F4' . . 91.3(11) ?
F6' P1 F4' . . 90.9(9) ?
F6 P1 F1 . . 91.0(3) ?
F4 P1 F1 . . 91.5(3) ?
F6 P1 F1 . . 91.0(3) ?
F4 P1 F1 . . 91.5(3) ?
F6 P1 F3 . . 90.0(3) ?
F4 P1 F3 . . 86.5(4) ?
F1 P1 F3 . . 177.8(3) ?
F6 P1 F2 . . 88.1(3) ?
F4 P1 F2 . . 175.1(4) ?
F1 P1 F2 . . 87.9(3) ?
F3 P1 F2 . . 94.1(4) ?
F6 P1 F5 . . 175.9(5) ?
F4 P1 F5 . . 87.3(3) ?
F1 P1 F5 . . 89.7(3) ?
F3 P1 F5 . . 89.5(3) ?
F2 P1 F5 . . 87.8(4) ?
C9 O1 C10 . . 111.0(2) ?
C7 N1 N2 . . 110.85(16) ?
C7 N1 C6 . . 128.92(17) ?
N2 N1 C6 . . 120.16(17) ?
C8 N2 N1 . . 103.74(17) ?
C7 N3 C8 . . 105.68(17) ?
C7 N3 C11 . . 130.00(18) ?
C8 N3 C11 . . 124.03(17) ?
C6 C1 C2 . . 118.5(3) ?
C6 C1 H1A . . 120.7 ?
C2 C1 H1A . . 120.7 ?
C3 C2 C1 . . 120.6(3) ?
C3 C2 H2B . . 119.7 ?
C1 C2 H2B . . 119.7 ?
C4 C3 C2 . . 120.1(2) ?
C4 C3 H3A . . 120.0 ?
C2 C3 H3A . . 120.0 ?
C3 C4 C5 . . 120.7(3) ?
C3 C4 H4A . . 119.7 ?
C5 C4 H4A . . 119.7 ?
C6 C5 C4 . . 118.4(3) ?
C6 C5 H5A . . 120.8 ?
C4 C5 H5A . . 120.8 ?
C1 C6 C5 . . 121.7(2) ?
C1 C6 N1 . . 118.7(2) ?
C5 C6 N1 . . 119.5(2) ?
N1 C7 N3 . . 107.70(17) ?
N1 C7 H7A . . 126.2 ?
N3 C7 H7A . . 126.2 ?
N2 C8 N3 . . 112.03(18) ?
N2 C8 C9 . . 127.4(2) ?
N3 C8 C9 . . 120.6(2) ?
O1 C9 C8 . . 110.13(19) ?
O1 C9 H9A . . 109.6 ?
C8 C9 H9A . . 109.6 ?
O1 C9 H9B . . 109.6 ?
C8 C9 H9B . . 109.6 ?
H9A C9 H9B . . 108.1 ?
O1 C10 C11 . . 110.0(2) ?
O1 C10 H10A . . 109.7 ?
C11 C10 H10A . . 109.7 ?
O1 C10 H10B . . 109.7 ?
C11 C10 H10B . . 109.7 ?
H10A C10 H10B . . 108.2 ?
N3 C11 C10 . . 105.10(19) ?
N3 C11 C12 . . 110.14(19) ?
C10 C11 C12 . . 114.0(2) ?
N3 C11 H11A . . 109.2 ?
C10 C11 H11A . . 109.2 ?
C12 C11 H11A . . 109.2 ?
C13 C12 C11 . . 110.6(2) ?
C13 C12 H12A . . 109.5 ?
C11 C12 H12A . . 109.5 ?
C13 C12 H12B . . 109.5 ?
C11 C12 H12B . . 109.5 ?
H12A C12 H12B . . 108.1 ?
C14 C13 C18 . . 118.4(3) ?
C14 C13 C12 . . 121.3(2) ?
C18 C13 C12 . . 120.3(2) ?
C13 C14 C15 . . 120.0(3) ?
C13 C14 H14A . . 120.0 ?
C15 C14 H14A . . 120.0 ?
C16 C15 C14 . . 120.9(3) ?
C16 C15 H15A . . 119.6 ?
C14 C15 H15A . . 119.6 ?
C17 C16 C15 . . 119.7(3) ?
C17 C16 H16A . . 120.1 ?
C15 C16 H16A . . 120.1 ?
C16 C17 C18 . . 120.2(3) ?
C16 C17 H17A . . 119.9 ?
C18 C17 H17A . . 119.9 ?
C17 C18 C13 . . 120.8(3) ?
C17 C18 H18A . . 119.6 ?
C13 C18 H18A . . 119.6 ?

loop_
_geom_bond_atom_site_label_1
_geom_bond_atom_site_label_2
_geom_bond_site_symmetry_2
_geom_bond_distance
_geom_bond_publ_flag
P1 F1' . 1.446(10) ?
P1 F2' . 1.498(7) ?
P1 F5' . 1.495(7) ?
P1 F3' . 1.480(10) ?
P1 F6' . 1.516(8) ?
P1 F6 . 1.517(4) ?
P1 F4 . 1.533(4) ?
P1 F4' . 1.539(9) ?
P1 F1 . 1.565(3) ?
P1 F3 . 1.559(4) ?
P1 F2 . 1.570(4) ?
P1 F5 . 1.584(4) ?
O1 C9 . 1.410(3) ?
O1 C10 . 1.422(4) ?
N1 C7 . 1.312(3) ?
N1 N2 . 1.369(2) ?
N1 C6 . 1.442(3) ?
N2 C8 . 1.292(3) ?
N3 C7 . 1.325(2) ?
N3 C8 . 1.364(3) ?
N3 C11 . 1.486(3) ?
C1 C6 . 1.373(4) ?
C1 C2 . 1.377(4) ?
C1 H1A . 0.9300 ?
C2 C3 . 1.376(5) ?
C2 H2B . 0.9300 ?
C3 C4 . 1.356(5) ?
C3 H3A . 0.9300 ?
C4 C5 . 1.386(4) ?
C4 H4A . 0.9300 ?
C5 C6 . 1.375(4) ?
C5 H5A . 0.9300 ?
C7 H7A . 0.9300 ?
C8 C9 . 1.508(3) ?
C9 H9A . 0.9700 ?
C9 H9B . 0.9700 ?
C10 C11 . 1.515(3) ?
C10 H10A . 0.9700 ?
C10 H10B . 0.9700 ?
C11 C12 . 1.537(3) ?
C11 H11A . 0.9800 ?
C12 C13 . 1.518(3) ?
C12 H12A . 0.9700 ?
C12 H12B . 0.9700 ?
C13 C14 . 1.371(4) ?
C13 C18 . 1.395(4) ?
C14 C15 . 1.391(4) ?
C14 H14A . 0.9300 ?
C15 C16 . 1.365(5) ?
C15 H15A . 0.9300 ?
C16 C17 . 1.361(5) ?
C16 H16A . 0.9300 ?
C17 C18 . 1.379(4) ?
C17 H17A . 0.9300 ?
C18 H18A . 0.9300 ?

loop_
_geom_hbond_atom_site_label_D
_geom_hbond_atom_site_label_H
_geom_hbond_atom_site_label_A
_geom_hbond_site_symmetry_A
_geom_hbond_distance_DH
_geom_hbond_distance_HA
_geom_hbond_distance_DA
_geom_hbond_angle_DHA
P1 F1 Cg1 1_565 1.5664(15) 3.03 4.235(11) 132
P1 F2 Cg1 1_555 1.5695(15) 3.19 4.102(11) 115
P1 F2' Cg1 1_555 1.4979(15) 2.93 4.102(11) 133
